data_4082956
loop_
_publ_author_name
'Korb, Marcus'
'Schaarschmidt, Dieter'
'Lang, Heinrich'

_publ_section_title
;
 Anionic Phospho-Fries Rearrangement at Ferrocene: One-Pot Approach to
 P,O-Substituted Ferrocenes
;
_journal_issue 8
_journal_name_full Organometallics
_journal_page_first 2099
_journal_paper_doi 10.1021/om5002827
_journal_volume 33
_journal_year 2014
_chemical_formula_moiety 'C22 H19 Fe O P S'
_chemical_formula_sum 'C22 H19 Fe O P S'
_chemical_formula_weight 418.25
_chemical_name_systematic
;
 ?
;
_space_group_IT_number 14
_symmetry_cell_setting monoclinic
_symmetry_space_group_name_Hall '-P 2ybc'
_symmetry_space_group_name_H-M 'P 1 21/c 1'
_atom_sites_solution_hydrogens geom
_atom_sites_solution_primary direct
_atom_sites_solution_secondary difmap
_audit_creation_method SHELXL-97
_cell_angle_alpha 90.00
_cell_angle_beta 97.308(6)
_cell_angle_gamma 90.00
_cell_formula_units_Z 8
_cell_length_a 10.6166(6)
_cell_length_b 30.5540(17)
_cell_length_c 11.5573(7)
_cell_measurement_reflns_used 6574
_cell_measurement_temperature 110
_cell_measurement_theta_max 28.3961
_cell_measurement_theta_min 2.8591
_cell_volume 3718.5(4)
_computing_cell_refinement
;
CrysAlisPro, Oxford Diffraction Ltd.,
Version 1.171.33.46 (release 27-08-2009 CrysAlis171 .NET)
(compiled Aug 27 2009,17:19:36)
;
_computing_data_collection
;
CrysAlisPro, Oxford Diffraction Ltd.,
Version 1.171.33.46 (release 27-08-2009 CrysAlis171 .NET)
(compiled Aug 27 2009,17:19:36)
;
_computing_data_reduction
;
CrysAlisPro, Oxford Diffraction Ltd.,
Version 1.171.33.46 (release 27-08-2009 CrysAlis171 .NET)
(compiled Aug 27 2009,17:19:36)
;
_computing_structure_refinement 'SHELXL-97 (Sheldrick, 1997)'
_computing_structure_solution 'SHELXS-97 (Sheldrick, 1997)'
_diffrn_ambient_temperature 110
_diffrn_measured_fraction_theta_full 0.980
_diffrn_measured_fraction_theta_max 0.980
_diffrn_measurement_device_type 'Oxford Gemini S'
_diffrn_measurement_method '\w scans'
_diffrn_radiation_monochromator graphite
_diffrn_radiation_source 'fine-focus sealed tube'
_diffrn_radiation_type MoK\a
_diffrn_radiation_wavelength 0.71073
_diffrn_reflns_av_R_equivalents 0.0389
_diffrn_reflns_av_sigmaI/netI 0.0694
_diffrn_reflns_limit_h_max 13
_diffrn_reflns_limit_h_min -13
_diffrn_reflns_limit_k_max 37
_diffrn_reflns_limit_k_min -31
_diffrn_reflns_limit_l_max 14
_diffrn_reflns_limit_l_min -14
_diffrn_reflns_number 17774
_diffrn_reflns_theta_full 26.00
_diffrn_reflns_theta_max 26.00
_diffrn_reflns_theta_min 2.87
_diffrn_standards_decay_% 0
_diffrn_standards_interval_count 50
_diffrn_standards_interval_time 10
_diffrn_standards_number 2
_exptl_absorpt_coefficient_mu 1.017
_exptl_absorpt_correction_T_max 1.00000
_exptl_absorpt_correction_T_min 0.80267
_exptl_absorpt_correction_type multi-scan
_exptl_absorpt_process_details
;
CrysAlisPro, Oxford Diffraction Ltd.,
Version 1.171.33.46 (release 27-08-2009 CrysAlis171 .NET)
(compiled Aug 27 2009,17:19:36)
Empirical absorption correction using spherical harmonics,
 implemented in SCALE3 ABSPACK scaling algorithm.
;
_exptl_crystal_colour yellow
_exptl_crystal_density_diffrn 1.494
_exptl_crystal_density_method 'not measured'
_exptl_crystal_description block
_exptl_crystal_F_000 1728
_exptl_crystal_size_max 0.18
_exptl_crystal_size_mid 0.12
_exptl_crystal_size_min 0.12
_refine_diff_density_max 0.834
_refine_diff_density_min -0.648
_refine_diff_density_rms 0.082
_refine_ls_extinction_method none
_refine_ls_goodness_of_fit_ref 0.951
_refine_ls_hydrogen_treatment constr
_refine_ls_matrix_type full
_refine_ls_number_parameters 469
_refine_ls_number_reflns 7148
_refine_ls_number_restraints 0
_refine_ls_restrained_S_all 0.951
_refine_ls_R_factor_all 0.0685
_refine_ls_R_factor_gt 0.0436
_refine_ls_shift/su_max 0.001
_refine_ls_shift/su_mean 0.000
_refine_ls_structure_factor_coef Fsqd
_refine_ls_weighting_details 'calc w=1/[\s^2^(Fo^2^)+(0.0605P)^2^+0.0000P] where P=(Fo^2^+2Fc^2^)/3'
_refine_ls_weighting_scheme calc
_refine_ls_wR_factor_gt 0.1031
_refine_ls_wR_factor_ref 0.1077
_reflns_number_gt 4879
_reflns_number_total 7148
_reflns_threshold_expression >2sigma(I)
_cod_data_source_file om5002827_si_001.cif
_cod_data_source_block exp_086
_cod_depositor_comments 'Adding full bibliography for 4082955--4082957.cif.'
_cod_original_sg_symbol_H-M 'P1 21/c 1'
_cod_database_code 4082956

loop_
_symmetry_equiv_pos_as_xyz
'x, y, z'
'-x, y+1/2, -z+1/2'
'-x, -y, -z'
'x, -y-1/2, z-1/2'

loop_
_atom_site_label
_atom_site_type_symbol
_atom_site_fract_x
_atom_site_fract_y
_atom_site_fract_z
_atom_site_U_iso_or_equiv
_atom_site_adp_type
_atom_site_occupancy
_atom_site_symmetry_multiplicity
_atom_site_calc_flag
_atom_site_refinement_flags
C1 C 0.3287(3) 0.11533(10) 0.0488(3) 0.0196(7) Uani 1 1 d .
C2 C 0.4564(3) 0.10689(11) 0.0323(3) 0.0229(8) Uani 1 1 d .
H2 H 0.5282 0.1211 0.0688 0.027 Uiso 1 1 calc R
C3 C 0.4537(3) 0.07245(11) -0.0511(3) 0.0251(8) Uani 1 1 d .
H3 H 0.5240 0.0599 -0.0784 0.030 Uiso 1 1 calc R
C4 C 0.3260(3) 0.06077(10) -0.0850(3) 0.0243(8) Uani 1 1 d .
H4 H 0.2980 0.0392 -0.1391 0.029 Uiso 1 1 calc R
C5 C 0.2473(3) 0.08701(10) -0.0235(3) 0.0225(8) Uani 1 1 d .
H5 H 0.1592 0.0859 -0.0294 0.027 Uiso 1 1 calc R
C6 C 0.2956(3) 0.18730(11) -0.1641(3) 0.0251(8) Uani 1 1 d .
H6 H 0.2635 0.2074 -0.1149 0.030 Uiso 1 1 calc R
C7 C 0.4252(3) 0.18189(11) -0.1778(3) 0.0272(8) Uani 1 1 d .
H7 H 0.4930 0.1976 -0.1395 0.033 Uiso 1 1 calc R
C8 C 0.4327(3) 0.14786(11) -0.2610(3) 0.0265(8) Uani 1 1 d .
H8 H 0.5066 0.1375 -0.2869 0.032 Uiso 1 1 calc R
C9 C 0.3077(3) 0.13260(11) -0.2976(3) 0.0287(9) Uani 1 1 d .
H9 H 0.2856 0.1104 -0.3514 0.034 Uiso 1 1 calc R
C10 C 0.2225(3) 0.15700(11) -0.2379(3) 0.0276(8) Uani 1 1 d .
H10 H 0.1348 0.1538 -0.2457 0.033 Uiso 1 1 calc R
C11 C 0.4830(3) 0.19197(10) 0.2381(3) 0.0217(8) Uani 1 1 d .
C12 C 0.5903(3) 0.19099(11) 0.3194(4) 0.0310(9) Uani 1 1 d .
H12 H 0.5974 0.1699 0.3780 0.037 Uiso 1 1 calc R
C13 C 0.6872(4) 0.22086(13) 0.3149(4) 0.0423(11) Uani 1 1 d .
H13 H 0.7587 0.2199 0.3704 0.051 Uiso 1 1 calc R
C14 C 0.6782(4) 0.25156(13) 0.2295(4) 0.0421(11) Uani 1 1 d .
H14 H 0.7429 0.2719 0.2274 0.051 Uiso 1 1 calc R
C15 C 0.5725(4) 0.25271(12) 0.1452(4) 0.0366(10) Uani 1 1 d .
H15 H 0.5678 0.2734 0.0857 0.044 Uiso 1 1 calc R
C16 C 0.4737(3) 0.22302(11) 0.1495(3) 0.0276(8) Uani 1 1 d .
H16 H 0.4023 0.2239 0.0938 0.033 Uiso 1 1 calc R
C17 C 0.2308(3) 0.18542(10) 0.3088(3) 0.0204(7) Uani 1 1 d .
C18 C 0.2157(4) 0.18140(12) 0.4259(3) 0.0310(9) Uani 1 1 d .
H18 H 0.2693 0.1631 0.4739 0.037 Uiso 1 1 calc R
C19 C 0.1217(4) 0.20438(12) 0.4715(4) 0.0366(10) Uani 1 1 d .
H19 H 0.1115 0.2013 0.5498 0.044 Uiso 1 1 calc R
C20 C 0.0435(4) 0.23163(12) 0.4019(4) 0.0347(10) Uani 1 1 d .
H20 H -0.0203 0.2468 0.4330 0.042 Uiso 1 1 calc R
C21 C 0.0586(3) 0.23691(11) 0.2844(4) 0.0304(9) Uani 1 1 d .
H21 H 0.0064 0.2561 0.2377 0.037 Uiso 1 1 calc R
C22 C 0.1517(3) 0.21345(11) 0.2378(3) 0.0255(8) Uani 1 1 d .
H22 H 0.1614 0.2164 0.1594 0.031 Uiso 1 1 calc R
C23 C -0.1185(3) 0.13246(10) -0.1058(3) 0.0197(7) Uani 1 1 d .
C24 C -0.2487(3) 0.13739(10) -0.0919(3) 0.0205(7) Uani 1 1 d .
H24 H -0.3168 0.1221 -0.1314 0.025 Uiso 1 1 calc R
C25 C -0.2546(3) 0.17004(10) -0.0061(3) 0.0227(8) Uani 1 1 d .
H25 H -0.3283 0.1802 0.0204 0.027 Uiso 1 1 calc R
C26 C -0.1303(3) 0.18461(10) 0.0327(3) 0.0239(8) Uani 1 1 d .
H26 H -0.1082 0.2058 0.0895 0.029 Uiso 1 1 calc R
C27 C -0.0441(3) 0.16122(10) -0.0305(3) 0.0223(8) Uani 1 1 d .
H27 H 0.0437 0.1644 -0.0231 0.027 Uiso 1 1 calc R
C28 C -0.0827(4) 0.05738(12) 0.1022(3) 0.0326(9) Uani 1 1 d .
H28 H -0.0489 0.0379 0.0525 0.039 Uiso 1 1 calc R
C29 C -0.2132(4) 0.06174(12) 0.1166(3) 0.0325(9) Uani 1 1 d .
H29 H -0.2802 0.0458 0.0775 0.039 Uiso 1 1 calc R
C30 C -0.2227(4) 0.09487(12) 0.2017(3) 0.0355(10) Uani 1 1 d .
H30 H -0.2970 0.1042 0.2288 0.043 Uiso 1 1 calc R
C31 C -0.1000(4) 0.11097(12) 0.2373(3) 0.0332(9) Uani 1 1 d .
H31 H -0.0793 0.1331 0.2916 0.040 Uiso 1 1 calc R
C32 C -0.0136(4) 0.08796(12) 0.1771(3) 0.0318(9) Uani 1 1 d .
H32 H 0.0738 0.0922 0.1852 0.038 Uiso 1 1 calc R
C33 C -0.0036(3) 0.06977(10) -0.3744(3) 0.0187(7) Uani 1 1 d .
C34 C 0.0483(3) 0.03238(11) -0.3187(3) 0.0266(8) Uani 1 1 d .
H34 H 0.0219 0.0235 -0.2486 0.032 Uiso 1 1 calc R
C35 C 0.1387(3) 0.00836(11) -0.3669(3) 0.0281(8) Uani 1 1 d .
H35 H 0.1731 -0.0166 -0.3293 0.034 Uiso 1 1 calc R
C36 C 0.1782(3) 0.02150(11) -0.4710(3) 0.0257(8) Uani 1 1 d .
H36 H 0.2385 0.0051 -0.5037 0.031 Uiso 1 1 calc R
C37 C 0.1291(3) 0.05843(12) -0.5261(3) 0.0288(8) Uani 1 1 d .
H37 H 0.1569 0.0674 -0.5953 0.035 Uiso 1 1 calc R
C38 C 0.0372(3) 0.08253(11) -0.4782(3) 0.0251(8) Uani 1 1 d .
H38 H 0.0030 0.1074 -0.5164 0.030 Uiso 1 1 calc R
C39 C -0.2605(3) 0.06493(10) -0.3126(3) 0.0194(7) Uani 1 1 d .
C40 C -0.2572(3) 0.03196(10) -0.2290(3) 0.0234(8) Uani 1 1 d .
H40 H -0.1857 0.0287 -0.1742 0.028 Uiso 1 1 calc R
C41 C -0.3600(3) 0.00399(11) -0.2270(3) 0.0263(8) Uani 1 1 d .
H41 H -0.3572 -0.0180 -0.1711 0.032 Uiso 1 1 calc R
C42 C -0.4669(3) 0.00883(11) -0.3084(3) 0.0287(9) Uani 1 1 d .
H42 H -0.5355 -0.0100 -0.3071 0.034 Uiso 1 1 calc R
C43 C -0.4717(3) 0.04155(11) -0.3913(3) 0.0277(8) Uani 1 1 d .
H43 H -0.5439 0.0450 -0.4452 0.033 Uiso 1 1 calc R
C44 C -0.3680(3) 0.06938(11) -0.3941(3) 0.0228(8) Uani 1 1 d .
H44 H -0.3707 0.0911 -0.4508 0.027 Uiso 1 1 calc R
O1 O 0.2849(2) 0.14667(7) 0.12172(19) 0.0223(5) Uani 1 1 d .
O2 O -0.0659(2) 0.10408(7) -0.18259(19) 0.0198(5) Uani 1 1 d .
P1 P 0.35452(8) 0.15446(3) 0.25275(8) 0.0192(2) Uani 1 1 d .
P2 P -0.12651(8) 0.10063(3) -0.31786(8) 0.0189(2) Uani 1 1 d .
S1 S 0.40871(9) 0.10278(3) 0.34055(8) 0.0277(2) Uani 1 1 d .
S2 S -0.16868(9) 0.15535(3) -0.39749(8) 0.0264(2) Uani 1 1 d .
Fe1 Fe 0.35175(4) 0.124989(15) -0.12116(4) 0.02010(13) Uani 1 1 d .
Fe2 Fe -0.14385(5) 0.119357(15) 0.06206(4) 0.02054(13) Uani 1 1 d .

loop_
_atom_site_aniso_label
_atom_site_aniso_U_11
_atom_site_aniso_U_22
_atom_site_aniso_U_33
_atom_site_aniso_U_23
_atom_site_aniso_U_13
_atom_site_aniso_U_12
C1 0.0205(17) 0.0180(16) 0.0193(18) 0.0000(15) -0.0010(15) 0.0017(14)
C2 0.0207(17) 0.0276(18) 0.0191(18) 0.0020(15) -0.0022(15) 0.0008(15)
C3 0.0263(19) 0.0283(18) 0.0210(19) 0.0022(16) 0.0037(16) 0.0085(16)
C4 0.035(2) 0.0167(16) 0.0206(18) -0.0021(15) 0.0004(17) 0.0008(15)
C5 0.0236(18) 0.0234(17) 0.0197(18) 0.0014(15) -0.0008(15) -0.0024(15)
C6 0.0275(19) 0.0250(18) 0.0228(19) 0.0036(16) 0.0028(17) 0.0061(15)
C7 0.030(2) 0.0283(18) 0.0235(19) 0.0050(17) 0.0015(17) -0.0026(16)
C8 0.0226(19) 0.037(2) 0.0188(18) 0.0048(17) 0.0001(16) 0.0038(16)
C9 0.036(2) 0.0286(19) 0.0189(19) 0.0003(16) -0.0044(17) -0.0021(16)
C10 0.0209(18) 0.035(2) 0.025(2) 0.0061(17) -0.0032(16) 0.0014(16)
C11 0.0238(18) 0.0176(16) 0.0246(19) -0.0041(15) 0.0070(16) 0.0007(14)
C12 0.0250(19) 0.0288(19) 0.038(2) 0.0003(18) 0.0003(18) -0.0012(16)
C13 0.024(2) 0.041(2) 0.061(3) -0.003(2) 0.001(2) -0.0070(18)
C14 0.031(2) 0.033(2) 0.066(3) -0.015(2) 0.020(2) -0.0132(18)
C15 0.054(3) 0.0221(18) 0.039(2) -0.0001(18) 0.029(2) -0.0002(18)
C16 0.033(2) 0.0245(18) 0.027(2) -0.0003(17) 0.0092(18) 0.0021(16)
C17 0.0192(17) 0.0173(16) 0.0246(19) -0.0043(15) 0.0022(16) -0.0040(14)
C18 0.040(2) 0.0291(19) 0.026(2) 0.0019(17) 0.0106(19) 0.0014(17)
C19 0.051(3) 0.031(2) 0.032(2) -0.0052(19) 0.023(2) -0.0053(19)
C20 0.029(2) 0.0280(19) 0.051(3) -0.018(2) 0.020(2) -0.0083(17)
C21 0.0195(18) 0.0278(19) 0.041(2) -0.0128(18) -0.0073(18) -0.0014(15)
C22 0.0218(18) 0.0305(19) 0.0229(19) -0.0056(16) -0.0021(16) -0.0009(15)
C23 0.0207(17) 0.0192(16) 0.0191(18) -0.0002(15) 0.0022(15) 0.0025(13)
C24 0.0205(17) 0.0224(16) 0.0169(17) 0.0027(15) -0.0044(15) -0.0003(14)
C25 0.0236(18) 0.0236(17) 0.0209(19) 0.0003(16) 0.0030(16) 0.0035(15)
C26 0.032(2) 0.0181(16) 0.0218(19) -0.0015(15) 0.0061(17) -0.0001(15)
C27 0.0225(18) 0.0194(16) 0.0249(19) -0.0014(15) 0.0030(16) -0.0066(14)
C28 0.044(2) 0.0249(18) 0.029(2) 0.0088(17) 0.005(2) 0.0094(17)
C29 0.038(2) 0.0287(19) 0.030(2) 0.0118(18) 0.0010(19) -0.0042(17)
C30 0.038(2) 0.042(2) 0.030(2) 0.0182(19) 0.0140(19) 0.0118(19)
C31 0.046(2) 0.034(2) 0.0191(19) 0.0024(17) -0.0013(19) 0.0047(18)
C32 0.030(2) 0.040(2) 0.024(2) 0.0117(18) -0.0013(17) 0.0047(17)
C33 0.0198(17) 0.0170(16) 0.0183(18) -0.0045(14) -0.0016(15) -0.0037(13)
C34 0.028(2) 0.0280(18) 0.025(2) 0.0035(16) 0.0067(17) 0.0020(15)
C35 0.0260(19) 0.0245(17) 0.033(2) 0.0007(17) 0.0011(18) 0.0065(15)
C36 0.0198(18) 0.0292(19) 0.028(2) -0.0140(17) 0.0039(17) -0.0023(15)
C37 0.027(2) 0.041(2) 0.0192(19) -0.0020(17) 0.0040(17) -0.0025(17)
C38 0.0279(19) 0.0259(18) 0.0201(19) 0.0005(16) -0.0026(16) 0.0015(16)
C39 0.0199(17) 0.0191(16) 0.0187(18) -0.0059(14) 0.0010(15) 0.0021(14)
C40 0.0228(18) 0.0250(17) 0.0218(19) -0.0059(16) 0.0005(16) 0.0007(15)
C41 0.032(2) 0.0188(17) 0.028(2) -0.0015(16) 0.0045(18) -0.0002(15)
C42 0.0252(19) 0.0253(18) 0.036(2) -0.0098(18) 0.0060(18) -0.0058(15)
C43 0.0211(18) 0.0279(19) 0.032(2) -0.0110(17) -0.0045(17) 0.0017(15)
C44 0.0243(18) 0.0243(17) 0.0189(18) -0.0040(15) -0.0006(16) 0.0060(14)
O1 0.0244(12) 0.0240(12) 0.0183(12) -0.0045(10) 0.0019(11) 0.0046(10)
O2 0.0197(11) 0.0220(11) 0.0174(12) -0.0032(10) 0.0017(10) 0.0016(9)
P1 0.0201(4) 0.0189(4) 0.0181(5) -0.0010(4) 0.0008(4) -0.0004(4)
P2 0.0198(4) 0.0190(4) 0.0169(4) -0.0004(4) -0.0008(4) 0.0011(3)
S1 0.0324(5) 0.0226(4) 0.0274(5) 0.0056(4) 0.0005(4) 0.0024(4)
S2 0.0303(5) 0.0220(4) 0.0256(5) 0.0036(4) -0.0007(4) 0.0039(4)
Fe1 0.0205(3) 0.0212(2) 0.0180(3) -0.0007(2) -0.0001(2) 0.0008(2)
Fe2 0.0217(3) 0.0224(2) 0.0168(3) 0.0010(2) -0.0002(2) 0.0002(2)

loop_
_atom_type_symbol
_atom_type_description
_atom_type_scat_dispersion_real
_atom_type_scat_dispersion_imag
_atom_type_scat_source
C C 0.0033 0.0016 'International Tables Vol C Tables 4.2.6.8 and 6.1.1.4'
H H 0.0000 0.0000 'International Tables Vol C Tables 4.2.6.8 and 6.1.1.4'
O O 0.0106 0.0060 'International Tables Vol C Tables 4.2.6.8 and 6.1.1.4'
P P 0.1023 0.0942 'International Tables Vol C Tables 4.2.6.8 and 6.1.1.4'
S S 0.1246 0.1234 'International Tables Vol C Tables 4.2.6.8 and 6.1.1.4'
Fe Fe 0.3463 0.8444 'International Tables Vol C Tables 4.2.6.8 and 6.1.1.4'

loop_
_geom_angle_atom_site_label_1
_geom_angle_atom_site_label_2
_geom_angle_atom_site_label_3
_geom_angle
O1 C1 C2 127.2(3)
O1 C1 C5 123.4(3)
C2 C1 C5 109.3(3)
O1 C1 Fe1 125.1(2)
C2 C1 Fe1 70.2(2)
C5 C1 Fe1 69.98(19)
C1 C2 C3 106.7(3)
C1 C2 Fe1 69.15(19)
C3 C2 Fe1 69.58(19)
C1 C2 H2 126.6
C3 C2 H2 126.6
Fe1 C2 H2 126.2
C4 C3 C2 108.2(3)
C4 C3 Fe1 69.31(19)
C2 C3 Fe1 69.65(19)
C4 C3 H3 125.9
C2 C3 H3 125.9
Fe1 C3 H3 126.7
C3 C4 C5 109.0(3)
C3 C4 Fe1 70.28(19)
C5 C4 Fe1 70.07(19)
C3 C4 H4 125.5
C5 C4 H4 125.5
Fe1 C4 H4 125.7
C4 C5 C1 106.7(3)
C4 C5 Fe1 69.34(19)
C1 C5 Fe1 69.28(19)
C4 C5 H5 126.6
C1 C5 H5 126.6
Fe1 C5 H5 126.3
C7 C6 C10 108.8(3)
C7 C6 Fe1 70.09(19)
C10 C6 Fe1 69.98(19)
C7 C6 H6 125.6
C10 C6 H6 125.6
Fe1 C6 H6 125.9
C6 C7 C8 107.4(3)
C6 C7 Fe1 69.4(2)
C8 C7 Fe1 69.7(2)
C6 C7 H7 126.3
C8 C7 H7 126.3
Fe1 C7 H7 126.2
C9 C8 C7 108.1(3)
C9 C8 Fe1 69.7(2)
C7 C8 Fe1 69.6(2)
C9 C8 H8 126.0
C7 C8 H8 126.0
Fe1 C8 H8 126.4
C10 C9 C8 108.2(3)
C10 C9 Fe1 69.7(2)
C8 C9 Fe1 69.8(2)
C10 C9 H9 125.9
C8 C9 H9 125.9
Fe1 C9 H9 126.2
C9 C10 C6 107.5(3)
C9 C10 Fe1 69.7(2)
C6 C10 Fe1 69.30(19)
C9 C10 H10 126.2
C6 C10 H10 126.2
Fe1 C10 H10 126.3
C12 C11 C16 119.4(3)
C12 C11 P1 119.3(3)
C16 C11 P1 121.2(3)
C13 C12 C11 120.9(4)
C13 C12 H12 119.6
C11 C12 H12 119.6
C14 C13 C12 120.1(4)
C14 C13 H13 120.0
C12 C13 H13 120.0
C13 C14 C15 120.2(4)
C13 C14 H14 119.9
C15 C14 H14 119.9
C14 C15 C16 120.2(4)
C14 C15 H15 119.9
C16 C15 H15 119.9
C11 C16 C15 119.1(4)
C11 C16 H16 120.4
C15 C16 H16 120.4
C18 C17 C22 119.6(3)
C18 C17 P1 118.9(3)
C22 C17 P1 121.6(3)
C19 C18 C17 120.4(4)
C19 C18 H18 119.8
C17 C18 H18 119.8
C20 C19 C18 120.1(4)
C20 C19 H19 119.9
C18 C19 H19 119.9
C19 C20 C21 120.5(3)
C19 C20 H20 119.8
C21 C20 H20 119.8
C22 C21 C20 119.6(4)
C22 C21 H21 120.2
C20 C21 H21 120.2
C21 C22 C17 119.8(4)
C21 C22 H22 120.1
C17 C22 H22 120.1
C27 C23 O2 122.6(3)
C27 C23 C24 110.0(3)
O2 C23 C24 127.4(3)
C27 C23 Fe2 70.4(2)
O2 C23 Fe2 126.3(2)
C24 C23 Fe2 70.36(19)
C25 C24 C23 106.5(3)
C25 C24 Fe2 69.43(19)
C23 C24 Fe2 68.94(19)
C25 C24 H24 126.7
C23 C24 H24 126.7
Fe2 C24 H24 126.5
C26 C25 C24 108.8(3)
C26 C25 Fe2 69.34(19)
C24 C25 Fe2 70.15(18)
C26 C25 H25 125.6
C24 C25 H25 125.6
Fe2 C25 H25 126.5
C25 C26 C27 108.3(3)
C25 C26 Fe2 70.13(19)
C27 C26 Fe2 70.04(18)
C25 C26 H26 125.9
C27 C26 H26 125.9
Fe2 C26 H26 125.5
C23 C27 C26 106.4(3)
C23 C27 Fe2 69.25(19)
C26 C27 Fe2 68.83(19)
C23 C27 H27 126.8
C26 C27 H27 126.8
Fe2 C27 H27 126.6
C32 C28 C29 107.7(3)
C32 C28 Fe2 69.5(2)
C29 C28 Fe2 69.7(2)
C32 C28 H28 126.2
C29 C28 H28 126.2
Fe2 C28 H28 126.2
C28 C29 C30 107.6(3)
C28 C29 Fe2 69.5(2)
C30 C29 Fe2 70.1(2)
C28 C29 H29 126.2
C30 C29 H29 126.2
Fe2 C29 H29 125.8
C31 C30 C29 107.9(3)
C31 C30 Fe2 69.3(2)
C29 C30 Fe2 69.2(2)
C31 C30 H30 126.1
C29 C30 H30 126.1
Fe2 C30 H30 127.0
C30 C31 C32 108.6(3)
C30 C31 Fe2 70.5(2)
C32 C31 Fe2 69.6(2)
C30 C31 H31 125.7
C32 C31 H31 125.7
Fe2 C31 H31 125.7
C31 C32 C28 108.3(3)
C31 C32 Fe2 69.9(2)
C28 C32 Fe2 69.8(2)
C31 C32 H32 125.9
C28 C32 H32 125.9
Fe2 C32 H32 126.0
C38 C33 C34 119.0(3)
C38 C33 P2 119.3(2)
C34 C33 P2 121.7(3)
C35 C34 C33 120.3(3)
C35 C34 H34 119.9
C33 C34 H34 119.9
C34 C35 C36 120.0(3)
C34 C35 H35 120.0
C36 C35 H35 120.0
C37 C36 C35 120.4(3)
C37 C36 H36 119.8
C35 C36 H36 119.8
C36 C37 C38 119.8(3)
C36 C37 H37 120.1
C38 C37 H37 120.1
C33 C38 C37 120.5(3)
C33 C38 H38 119.7
C37 C38 H38 119.7
C44 C39 C40 119.1(3)
C44 C39 P2 120.1(3)
C40 C39 P2 120.7(2)
C41 C40 C39 120.3(3)
C41 C40 H40 119.8
C39 C40 H40 119.8
C42 C41 C40 120.0(3)
C42 C41 H41 120.0
C40 C41 H41 120.0
C43 C42 C41 120.2(3)
C43 C42 H42 119.9
C41 C42 H42 119.9
C42 C43 C44 119.8(3)
C42 C43 H43 120.1
C44 C43 H43 120.1
C39 C44 C43 120.4(3)
C39 C44 H44 119.8
C43 C44 H44 119.8
C1 O1 P1 121.30(19)
C23 O2 P2 120.63(19)
O1 P1 C17 98.41(14)
O1 P1 C11 105.46(15)
C17 P1 C11 107.09(15)
O1 P1 S1 116.33(9)
C17 P1 S1 115.05(12)
C11 P1 S1 113.04(12)
O2 P2 C33 99.64(13)
O2 P2 C39 103.05(14)
C33 P2 C39 107.93(14)
O2 P2 S2 116.33(9)
C33 P2 S2 114.53(12)
C39 P2 S2 113.83(11)
C4 Fe1 C1 67.97(13)
C4 Fe1 C6 155.46(14)
C1 Fe1 C6 107.68(13)
C4 Fe1 C5 40.59(13)
C1 Fe1 C5 40.73(12)
C6 Fe1 C5 120.21(14)
C4 Fe1 C3 40.41(13)
C1 Fe1 C3 68.03(13)
C6 Fe1 C3 162.52(14)
C5 Fe1 C3 68.41(13)
C4 Fe1 C2 68.47(14)
C1 Fe1 C2 40.68(13)
C6 Fe1 C2 125.00(14)
C5 Fe1 C2 68.93(13)
C3 Fe1 C2 40.77(13)
C4 Fe1 C9 107.17(14)
C1 Fe1 C9 159.97(14)
C6 Fe1 C9 68.19(14)
C5 Fe1 C9 122.97(14)
C3 Fe1 C9 121.75(14)
C2 Fe1 C9 157.60(14)
C4 Fe1 C10 120.06(14)
C1 Fe1 C10 123.62(14)
C6 Fe1 C10 40.71(14)
C5 Fe1 C10 105.70(14)
C3 Fe1 C10 155.92(14)
C2 Fe1 C10 160.99(14)
C9 Fe1 C10 40.51(14)
C4 Fe1 C7 162.33(15)
C1 Fe1 C7 122.01(14)
C6 Fe1 C7 40.51(13)
C5 Fe1 C7 156.25(14)
C3 Fe1 C7 126.14(14)
C2 Fe1 C7 108.65(14)
C9 Fe1 C7 68.46(14)
C10 Fe1 C7 68.52(14)
C4 Fe1 C8 124.96(14)
C1 Fe1 C8 157.99(13)
C6 Fe1 C8 68.15(14)
C5 Fe1 C8 160.44(14)
C3 Fe1 C8 109.07(14)
C2 Fe1 C8 122.72(14)
C9 Fe1 C8 40.55(14)
C10 Fe1 C8 68.26(14)
C7 Fe1 C8 40.76(14)
C26 Fe2 C23 68.03(13)
C26 Fe2 C32 121.08(15)
C23 Fe2 C32 123.78(14)
C26 Fe2 C31 106.14(15)
C23 Fe2 C31 158.95(15)
C32 Fe2 C31 40.48(15)
C26 Fe2 C28 157.51(15)
C23 Fe2 C28 108.90(14)
C32 Fe2 C28 40.65(15)
C31 Fe2 C28 68.30(15)
C26 Fe2 C29 159.31(15)
C23 Fe2 C29 124.22(14)
C32 Fe2 C29 68.43(15)
C31 Fe2 C29 68.25(15)
C28 Fe2 C29 40.86(15)
C26 Fe2 C25 40.53(13)
C23 Fe2 C25 67.77(13)
C32 Fe2 C25 157.08(15)
C31 Fe2 C25 121.81(15)
C28 Fe2 C25 160.90(15)
C29 Fe2 C25 124.17(14)
C26 Fe2 C27 41.13(13)
C23 Fe2 C27 40.34(13)
C32 Fe2 C27 106.42(14)
C31 Fe2 C27 122.03(15)
C28 Fe2 C27 121.94(15)
C29 Fe2 C27 158.80(15)
C25 Fe2 C27 68.60(13)
C26 Fe2 C24 68.48(13)
C23 Fe2 C24 40.71(13)
C32 Fe2 C24 160.64(15)
C31 Fe2 C24 158.01(15)
C28 Fe2 C24 124.75(14)
C29 Fe2 C24 108.83(14)
C25 Fe2 C24 40.42(13)
C27 Fe2 C24 68.82(13)
C26 Fe2 C30 122.29(15)
C23 Fe2 C30 160.01(15)
C32 Fe2 C30 67.97(15)
C31 Fe2 C30 40.19(15)
C28 Fe2 C30 68.39(15)
C29 Fe2 C30 40.74(15)
C25 Fe2 C30 107.91(14)
C27 Fe2 C30 158.27(15)
C24 Fe2 C30 123.34(15)

loop_
_geom_bond_atom_site_label_1
_geom_bond_atom_site_label_2
_geom_bond_distance
C1 O1 1.394(4)
C1 C2 1.417(5)
C1 C5 1.418(4)
C1 Fe1 2.032(3)
C2 C3 1.425(5)
C2 Fe1 2.046(3)
C2 H2 0.9300
C3 C4 1.408(5)
C3 Fe1 2.045(3)
C3 H3 0.9300
C4 C5 1.413(5)
C4 Fe1 2.032(3)
C4 H4 0.9300
C5 Fe1 2.041(3)
C5 H5 0.9300
C6 C7 1.414(5)
C6 C10 1.421(5)
C6 Fe1 2.037(3)
C6 H6 0.9300
C7 C8 1.426(5)
C7 Fe1 2.047(3)
C7 H7 0.9300
C8 C9 1.419(5)
C8 Fe1 2.048(4)
C8 H8 0.9300
C9 C10 1.417(5)
C9 Fe1 2.046(4)
C9 H9 0.9300
C10 Fe1 2.046(3)
C10 H10 0.9300
C11 C12 1.382(5)
C11 C16 1.390(5)
C11 P1 1.806(3)
C12 C13 1.381(5)
C12 H12 0.9300
C13 C14 1.356(6)
C13 H13 0.9300
C14 C15 1.389(6)
C14 H14 0.9300
C15 C16 1.393(5)
C15 H15 0.9300
C16 H16 0.9300
C17 C18 1.389(5)
C17 C22 1.391(5)
C17 P1 1.805(3)
C18 C19 1.378(5)
C18 H18 0.9300
C19 C20 1.363(6)
C19 H19 0.9300
C20 C21 1.397(5)
C20 H20 0.9300
C21 C22 1.384(5)
C21 H21 0.9300
C22 H22 0.9300
C23 C27 1.406(4)
C23 O2 1.407(4)
C23 C24 1.420(4)
C23 Fe2 2.032(3)
C24 C25 1.413(5)
C24 Fe2 2.050(3)
C24 H24 0.9300
C25 C26 1.410(5)
C25 Fe2 2.041(3)
C25 H25 0.9300
C26 C27 1.432(5)
C26 Fe2 2.030(3)
C26 H26 0.9300
C27 Fe2 2.047(3)
C27 H27 0.9300
C28 C32 1.413(5)
C28 C29 1.423(5)
C28 Fe2 2.036(3)
C28 H28 0.9300
C29 C30 1.424(5)
C29 Fe2 2.039(4)
C29 H29 0.9300
C30 C31 1.404(5)
C30 Fe2 2.051(4)
C30 H30 0.9300
C31 C32 1.407(5)
C31 Fe2 2.036(4)
C31 H31 0.9300
C32 Fe2 2.033(4)
C32 H32 0.9300
C33 C38 1.383(5)
C33 C34 1.390(5)
C33 P2 1.799(3)
C34 C35 1.381(5)
C34 H34 0.9300
C35 C36 1.383(5)
C35 H35 0.9300
C36 C37 1.366(5)
C36 H36 0.9300
C37 C38 1.391(5)
C37 H37 0.9300
C38 H38 0.9300
C39 C44 1.391(4)
C39 C40 1.393(5)
C39 P2 1.800(3)
C40 C41 1.389(5)
C40 H40 0.9300
C41 C42 1.386(5)
C41 H41 0.9300
C42 C43 1.381(5)
C42 H42 0.9300
C43 C44 1.395(5)
C43 H43 0.9300
C44 H44 0.9300
O1 P1 1.616(2)
O2 P2 1.617(2)
P1 S1 1.9249(12)
P2 S2 1.9333(12)

loop_
_geom_torsion_atom_site_label_1
_geom_torsion_atom_site_label_2
_geom_torsion_atom_site_label_3
_geom_torsion_atom_site_label_4
_geom_torsion
O1 C1 C2 C3 -179.3(3)
C5 C1 C2 C3 -0.5(4)
Fe1 C1 C2 C3 -59.7(2)
O1 C1 C2 Fe1 -119.6(3)
C5 C1 C2 Fe1 59.2(2)
C1 C2 C3 C4 0.7(4)
Fe1 C2 C3 C4 -58.8(2)
C1 C2 C3 Fe1 59.4(2)
C2 C3 C4 C5 -0.6(4)
Fe1 C3 C4 C5 -59.6(2)
C2 C3 C4 Fe1 59.0(2)
C3 C4 C5 C1 0.2(4)
Fe1 C4 C5 C1 -59.5(2)
C3 C4 C5 Fe1 59.7(2)
O1 C1 C5 C4 179.0(3)
C2 C1 C5 C4 0.2(4)
Fe1 C1 C5 C4 59.5(2)
O1 C1 C5 Fe1 119.5(3)
C2 C1 C5 Fe1 -59.3(2)
C10 C6 C7 C8 0.0(4)
Fe1 C6 C7 C8 59.5(2)
C10 C6 C7 Fe1 -59.5(2)
C6 C7 C8 C9 -0.1(4)
Fe1 C7 C8 C9 59.2(2)
C6 C7 C8 Fe1 -59.4(2)
C7 C8 C9 C10 0.2(4)
Fe1 C8 C9 C10 59.4(2)
C7 C8 C9 Fe1 -59.2(2)
C8 C9 C10 C6 -0.2(4)
Fe1 C9 C10 C6 59.2(2)
C8 C9 C10 Fe1 -59.4(2)
C7 C6 C10 C9 0.1(4)
Fe1 C6 C10 C9 -59.5(2)
C7 C6 C10 Fe1 59.6(2)
C16 C11 C12 C13 1.1(5)
P1 C11 C12 C13 -176.2(3)
C11 C12 C13 C14 -0.3(6)
C12 C13 C14 C15 -1.0(6)
C13 C14 C15 C16 1.6(6)
C12 C11 C16 C15 -0.5(5)
P1 C11 C16 C15 176.7(3)
C14 C15 C16 C11 -0.8(5)
C22 C17 C18 C19 1.1(5)
P1 C17 C18 C19 -179.6(3)
C17 C18 C19 C20 -0.7(6)
C18 C19 C20 C21 -0.6(5)
C19 C20 C21 C22 1.5(5)
C20 C21 C22 C17 -1.1(5)
C18 C17 C22 C21 -0.2(5)
P1 C17 C22 C21 -179.5(3)
C27 C23 C24 C25 0.1(4)
O2 C23 C24 C25 -179.2(3)
Fe2 C23 C24 C25 59.5(2)
C27 C23 C24 Fe2 -59.4(2)
O2 C23 C24 Fe2 121.3(3)
C23 C24 C25 C26 -0.5(4)
Fe2 C24 C25 C26 58.7(2)
C23 C24 C25 Fe2 -59.2(2)
C24 C25 C26 C27 0.7(4)
Fe2 C25 C26 C27 59.9(2)
C24 C25 C26 Fe2 -59.2(2)
O2 C23 C27 C26 179.7(3)
C24 C23 C27 C26 0.3(4)
Fe2 C23 C27 C26 -59.1(2)
O2 C23 C27 Fe2 -121.3(3)
C24 C23 C27 Fe2 59.4(2)
C25 C26 C27 C23 -0.6(4)
Fe2 C26 C27 C23 59.4(2)
C25 C26 C27 Fe2 -60.0(2)
C32 C28 C29 C30 -0.6(4)
Fe2 C28 C29 C30 -60.0(2)
C32 C28 C29 Fe2 59.4(2)
C28 C29 C30 C31 0.9(4)
Fe2 C29 C30 C31 -58.7(2)
C28 C29 C30 Fe2 59.6(2)
C29 C30 C31 C32 -0.9(4)
Fe2 C30 C31 C32 -59.5(3)
C29 C30 C31 Fe2 58.6(2)
C30 C31 C32 C28 0.5(4)
Fe2 C31 C32 C28 -59.5(2)
C30 C31 C32 Fe2 60.0(3)
C29 C28 C32 C31 0.1(4)
Fe2 C28 C32 C31 59.5(2)
C29 C28 C32 Fe2 -59.5(2)
C38 C33 C34 C35 -0.3(5)
P2 C33 C34 C35 177.3(3)
C33 C34 C35 C36 0.1(5)
C34 C35 C36 C37 0.6(5)
C35 C36 C37 C38 -1.1(5)
C34 C33 C38 C37 -0.2(5)
P2 C33 C38 C37 -177.8(3)
C36 C37 C38 C33 0.9(5)
C44 C39 C40 C41 -0.1(5)
P2 C39 C40 C41 -178.7(3)
C39 C40 C41 C42 -0.1(5)
C40 C41 C42 C43 -0.2(5)
C41 C42 C43 C44 0.9(5)
C40 C39 C44 C43 0.8(5)
P2 C39 C44 C43 179.3(2)
C42 C43 C44 C39 -1.1(5)
C2 C1 O1 P1 -43.6(4)
C5 C1 O1 P1 137.8(3)
Fe1 C1 O1 P1 -134.4(2)
C27 C23 O2 P2 -132.3(3)
C24 C23 O2 P2 47.0(4)
Fe2 C23 O2 P2 139.08(19)
C1 O1 P1 C17 -164.7(2)
C1 O1 P1 C11 84.9(2)
C1 O1 P1 S1 -41.2(2)
C18 C17 P1 O1 147.9(3)
C22 C17 P1 O1 -32.9(3)
C18 C17 P1 C11 -103.0(3)
C22 C17 P1 C11 76.3(3)
C18 C17 P1 S1 23.6(3)
C22 C17 P1 S1 -157.2(2)
C12 C11 P1 O1 -152.1(3)
C16 C11 P1 O1 30.7(3)
C12 C11 P1 C17 103.8(3)
C16 C11 P1 C17 -73.5(3)
C12 C11 P1 S1 -24.0(3)
C16 C11 P1 S1 158.8(2)
C23 O2 P2 C33 168.7(2)
C23 O2 P2 C39 -80.3(2)
C23 O2 P2 S2 45.0(2)
C38 C33 P2 O2 -135.1(3)
C34 C33 P2 O2 47.4(3)
C38 C33 P2 C39 117.7(3)
C34 C33 P2 C39 -59.8(3)
C38 C33 P2 S2 -10.2(3)
C34 C33 P2 S2 172.3(2)
C44 C39 P2 O2 149.6(3)
C40 C39 P2 O2 -31.9(3)
C44 C39 P2 C33 -105.6(3)
C40 C39 P2 C33 72.9(3)
C44 C39 P2 S2 22.7(3)
C40 C39 P2 S2 -158.8(2)
C3 C4 Fe1 C1 -81.5(2)
C5 C4 Fe1 C1 38.37(19)
C3 C4 Fe1 C6 -165.9(3)
C5 C4 Fe1 C6 -46.0(4)
C3 C4 Fe1 C5 -119.9(3)
C5 C4 Fe1 C3 119.9(3)
C3 C4 Fe1 C2 -37.6(2)
C5 C4 Fe1 C2 82.3(2)
C3 C4 Fe1 C9 119.1(2)
C5 C4 Fe1 C9 -121.0(2)
C3 C4 Fe1 C10 161.3(2)
C5 C4 Fe1 C10 -78.8(2)
C3 C4 Fe1 C7 46.3(6)
C5 C4 Fe1 C7 166.2(4)
C3 C4 Fe1 C8 78.1(2)
C5 C4 Fe1 C8 -162.0(2)
O1 C1 Fe1 C4 -155.6(3)
C2 C1 Fe1 C4 82.1(2)
C5 C1 Fe1 C4 -38.24(19)
O1 C1 Fe1 C6 -1.4(3)
C2 C1 Fe1 C6 -123.6(2)
C5 C1 Fe1 C6 116.1(2)
O1 C1 Fe1 C5 -117.4(3)
C2 C1 Fe1 C5 120.4(3)
O1 C1 Fe1 C3 160.6(3)
C2 C1 Fe1 C3 38.41(19)
C5 C1 Fe1 C3 -82.0(2)
O1 C1 Fe1 C2 122.2(3)
C5 C1 Fe1 C2 -120.4(3)
O1 C1 Fe1 C9 -76.0(5)
C2 C1 Fe1 C9 161.8(4)
C5 C1 Fe1 C9 41.4(5)
O1 C1 Fe1 C10 -43.3(3)
C2 C1 Fe1 C10 -165.53(19)
C5 C1 Fe1 C10 74.1(2)
O1 C1 Fe1 C7 40.8(3)
C2 C1 Fe1 C7 -81.4(2)
C5 C1 Fe1 C7 158.18(19)
O1 C1 Fe1 C8 73.9(5)
C2 C1 Fe1 C8 -48.3(4)
C5 C1 Fe1 C8 -168.6(3)
C7 C6 Fe1 C4 -165.6(3)
C10 C6 Fe1 C4 -45.8(4)
C7 C6 Fe1 C1 118.9(2)
C10 C6 Fe1 C1 -121.4(2)
C7 C6 Fe1 C5 161.6(2)
C10 C6 Fe1 C5 -78.7(2)
C7 C6 Fe1 C3 46.1(6)
C10 C6 Fe1 C3 165.8(4)
C7 C6 Fe1 C2 77.4(3)
C10 C6 Fe1 C2 -162.9(2)
C7 C6 Fe1 C9 -81.9(2)
C10 C6 Fe1 C9 37.8(2)
C7 C6 Fe1 C10 -119.7(3)
C10 C6 Fe1 C7 119.7(3)
C7 C6 Fe1 C8 -38.1(2)
C10 C6 Fe1 C8 81.6(2)
C1 C5 Fe1 C4 118.1(3)
C4 C5 Fe1 C1 -118.1(3)
C4 C5 Fe1 C6 159.8(2)
C1 C5 Fe1 C6 -82.1(2)
C4 C5 Fe1 C3 -37.2(2)
C1 C5 Fe1 C3 81.0(2)
C4 C5 Fe1 C2 -81.1(2)
C1 C5 Fe1 C2 37.05(18)
C4 C5 Fe1 C9 77.5(2)
C1 C5 Fe1 C9 -164.34(19)
C4 C5 Fe1 C10 118.1(2)
C1 C5 Fe1 C10 -123.7(2)
C4 C5 Fe1 C7 -169.7(3)
C1 C5 Fe1 C7 -51.5(4)
C4 C5 Fe1 C8 49.1(5)
C1 C5 Fe1 C8 167.3(4)
C2 C3 Fe1 C4 -119.7(3)
C4 C3 Fe1 C1 81.4(2)
C2 C3 Fe1 C1 -38.33(19)
C4 C3 Fe1 C6 160.4(4)
C2 C3 Fe1 C6 40.7(6)
C4 C3 Fe1 C5 37.3(2)
C2 C3 Fe1 C5 -82.4(2)
C4 C3 Fe1 C2 119.7(3)
C4 C3 Fe1 C9 -79.0(2)
C2 C3 Fe1 C9 161.3(2)
C4 C3 Fe1 C10 -42.7(4)
C2 C3 Fe1 C10 -162.4(3)
C4 C3 Fe1 C7 -164.2(2)
C2 C3 Fe1 C7 76.1(2)
C4 C3 Fe1 C8 -122.0(2)
C2 C3 Fe1 C8 118.3(2)
C1 C2 Fe1 C4 -80.8(2)
C3 C2 Fe1 C4 37.3(2)
C3 C2 Fe1 C1 118.1(3)
C1 C2 Fe1 C6 75.8(2)
C3 C2 Fe1 C6 -166.2(2)
C1 C2 Fe1 C5 -37.10(18)
C3 C2 Fe1 C5 81.0(2)
C1 C2 Fe1 C3 -118.1(3)
C1 C2 Fe1 C9 -163.7(3)
C3 C2 Fe1 C9 -45.6(4)
C1 C2 Fe1 C10 39.7(5)
C3 C2 Fe1 C10 157.8(4)
C1 C2 Fe1 C7 117.8(2)
C3 C2 Fe1 C7 -124.2(2)
C1 C2 Fe1 C8 160.58(19)
C3 C2 Fe1 C8 -81.3(2)
C10 C9 Fe1 C4 116.4(2)
C8 C9 Fe1 C4 -124.2(2)
C10 C9 Fe1 C1 43.8(5)
C8 C9 Fe1 C1 163.2(3)
C10 C9 Fe1 C6 -38.0(2)
C8 C9 Fe1 C6 81.4(2)
C10 C9 Fe1 C5 74.8(2)
C8 C9 Fe1 C5 -165.8(2)
C10 C9 Fe1 C3 158.2(2)
C8 C9 Fe1 C3 -82.4(2)
C10 C9 Fe1 C2 -168.5(3)
C8 C9 Fe1 C2 -49.1(4)
C8 C9 Fe1 C10 119.4(3)
C10 C9 Fe1 C7 -81.7(2)
C8 C9 Fe1 C7 37.7(2)
C10 C9 Fe1 C8 -119.4(3)
C9 C10 Fe1 C4 -81.3(2)
C6 C10 Fe1 C4 159.9(2)
C9 C10 Fe1 C1 -163.5(2)
C6 C10 Fe1 C1 77.7(2)
C9 C10 Fe1 C6 118.9(3)
C9 C10 Fe1 C5 -122.8(2)
C6 C10 Fe1 C5 118.3(2)
C9 C10 Fe1 C3 -50.7(4)
C6 C10 Fe1 C3 -169.6(3)
C9 C10 Fe1 C2 166.6(4)
C6 C10 Fe1 C2 47.7(5)
C6 C10 Fe1 C9 -118.9(3)
C9 C10 Fe1 C7 81.6(2)
C6 C10 Fe1 C7 -37.3(2)
C9 C10 Fe1 C8 37.6(2)
C6 C10 Fe1 C8 -81.3(2)
C6 C7 Fe1 C4 160.1(4)
C8 C7 Fe1 C4 41.4(6)
C6 C7 Fe1 C1 -79.6(2)
C8 C7 Fe1 C1 161.69(19)
C8 C7 Fe1 C6 -118.7(3)
C6 C7 Fe1 C5 -42.6(4)
C8 C7 Fe1 C5 -161.3(3)
C6 C7 Fe1 C3 -164.5(2)
C8 C7 Fe1 C3 76.9(2)
C6 C7 Fe1 C2 -122.5(2)
C8 C7 Fe1 C2 118.8(2)
C6 C7 Fe1 C9 81.2(2)
C8 C7 Fe1 C9 -37.5(2)
C6 C7 Fe1 C10 37.5(2)
C8 C7 Fe1 C10 -81.2(2)
C6 C7 Fe1 C8 118.7(3)
C9 C8 Fe1 C4 74.7(2)
C7 C8 Fe1 C4 -165.8(2)
C9 C8 Fe1 C1 -164.7(3)
C7 C8 Fe1 C1 -45.3(4)
C9 C8 Fe1 C6 -81.5(2)
C7 C8 Fe1 C6 37.9(2)
C9 C8 Fe1 C5 37.9(5)
C7 C8 Fe1 C5 157.3(4)
C9 C8 Fe1 C3 116.9(2)
C7 C8 Fe1 C3 -123.7(2)
C9 C8 Fe1 C2 160.0(2)
C7 C8 Fe1 C2 -80.6(2)
C7 C8 Fe1 C9 119.4(3)
C9 C8 Fe1 C10 -37.5(2)
C7 C8 Fe1 C10 81.9(2)
C9 C8 Fe1 C7 -119.4(3)
C25 C26 Fe2 C23 81.0(2)
C27 C26 Fe2 C23 -38.04(19)
C25 C26 Fe2 C32 -161.8(2)
C27 C26 Fe2 C32 79.1(2)
C25 C26 Fe2 C31 -120.4(2)
C27 C26 Fe2 C31 120.5(2)
C25 C26 Fe2 C28 167.5(4)
C27 C26 Fe2 C28 48.5(5)
C25 C26 Fe2 C29 -49.4(5)
C27 C26 Fe2 C29 -168.5(4)
C27 C26 Fe2 C25 -119.1(3)
C25 C26 Fe2 C27 119.1(3)
C25 C26 Fe2 C24 37.1(2)
C27 C26 Fe2 C24 -82.0(2)
C25 C26 Fe2 C30 -79.7(2)
C27 C26 Fe2 C30 161.3(2)
C27 C23 Fe2 C26 38.76(19)
O2 C23 Fe2 C26 155.4(3)
C24 C23 Fe2 C26 -82.1(2)
C27 C23 Fe2 C32 -74.8(2)
O2 C23 Fe2 C32 41.8(3)
C24 C23 Fe2 C32 164.3(2)
C27 C23 Fe2 C31 -38.9(5)
O2 C23 Fe2 C31 77.7(5)
C24 C23 Fe2 C31 -159.7(4)
C27 C23 Fe2 C28 -117.4(2)
O2 C23 Fe2 C28 -0.8(3)
C24 C23 Fe2 C28 121.7(2)
C27 C23 Fe2 C29 -160.2(2)
O2 C23 Fe2 C29 -43.6(3)
C24 C23 Fe2 C29 78.9(2)
C27 C23 Fe2 C25 82.7(2)
O2 C23 Fe2 C25 -160.7(3)
C24 C23 Fe2 C25 -38.18(19)
O2 C23 Fe2 C27 116.6(3)
C24 C23 Fe2 C27 -120.8(3)
C27 C23 Fe2 C24 120.8(3)
O2 C23 Fe2 C24 -122.5(3)
C27 C23 Fe2 C30 164.0(4)
O2 C23 Fe2 C30 -79.4(5)
C24 C23 Fe2 C30 43.1(5)
C31 C32 Fe2 C26 78.1(3)
C28 C32 Fe2 C26 -162.6(2)
C31 C32 Fe2 C23 161.1(2)
C28 C32 Fe2 C23 -79.6(3)
C28 C32 Fe2 C31 119.3(3)
C31 C32 Fe2 C28 -119.3(3)
C31 C32 Fe2 C29 -81.3(2)
C28 C32 Fe2 C29 38.0(2)
C31 C32 Fe2 C25 46.7(5)
C28 C32 Fe2 C25 166.0(3)
C31 C32 Fe2 C27 120.4(2)
C28 C32 Fe2 C27 -120.2(2)
C31 C32 Fe2 C24 -166.9(4)
C28 C32 Fe2 C24 -47.5(5)
C31 C32 Fe2 C30 -37.3(2)
C28 C32 Fe2 C30 82.0(2)
C30 C31 Fe2 C26 121.3(2)
C32 C31 Fe2 C26 -119.3(2)
C30 C31 Fe2 C23 -168.1(3)
C32 C31 Fe2 C23 -48.7(5)
C30 C31 Fe2 C32 -119.5(3)
C30 C31 Fe2 C28 -81.8(2)
C32 C31 Fe2 C28 37.7(2)
C30 C31 Fe2 C29 -37.6(2)
C32 C31 Fe2 C29 81.8(2)
C30 C31 Fe2 C25 80.0(2)
C32 C31 Fe2 C25 -160.5(2)
C30 C31 Fe2 C27 163.2(2)
C32 C31 Fe2 C27 -77.3(3)
C30 C31 Fe2 C24 49.0(5)
C32 C31 Fe2 C24 168.4(3)
C32 C31 Fe2 C30 119.5(3)
C32 C28 Fe2 C26 42.1(5)
C29 C28 Fe2 C26 161.1(3)
C32 C28 Fe2 C23 120.2(2)
C29 C28 Fe2 C23 -120.9(2)
C29 C28 Fe2 C32 118.9(3)
C32 C28 Fe2 C31 -37.5(2)
C29 C28 Fe2 C31 81.4(2)
C32 C28 Fe2 C29 -118.9(3)
C32 C28 Fe2 C25 -163.3(4)
C29 C28 Fe2 C25 -44.3(5)
C32 C28 Fe2 C27 77.6(3)
C29 C28 Fe2 C27 -163.5(2)
C32 C28 Fe2 C24 162.7(2)
C29 C28 Fe2 C24 -78.4(3)
C32 C28 Fe2 C30 -80.9(2)
C29 C28 Fe2 C30 38.0(2)
C28 C29 Fe2 C26 -159.4(4)
C30 C29 Fe2 C26 -40.8(5)
C28 C29 Fe2 C23 79.2(3)
C30 C29 Fe2 C23 -162.1(2)
C28 C29 Fe2 C32 -37.8(2)
C30 C29 Fe2 C32 80.8(2)
C28 C29 Fe2 C31 -81.5(2)
C30 C29 Fe2 C31 37.1(2)
C30 C29 Fe2 C28 118.7(3)
C28 C29 Fe2 C25 164.0(2)
C30 C29 Fe2 C25 -77.4(3)
C28 C29 Fe2 C27 41.9(5)
C30 C29 Fe2 C27 160.6(4)
C28 C29 Fe2 C24 121.7(2)
C30 C29 Fe2 C24 -119.6(2)
C28 C29 Fe2 C30 -118.7(3)
C24 C25 Fe2 C26 120.2(3)
C26 C25 Fe2 C23 -81.7(2)
C24 C25 Fe2 C23 38.44(19)
C26 C25 Fe2 C32 43.4(4)
C24 C25 Fe2 C32 163.6(3)
C26 C25 Fe2 C31 77.2(2)
C24 C25 Fe2 C31 -162.7(2)
C26 C25 Fe2 C28 -165.4(4)
C24 C25 Fe2 C28 -45.2(5)
C26 C25 Fe2 C29 161.1(2)
C24 C25 Fe2 C29 -78.7(2)
C26 C25 Fe2 C27 -38.1(2)
C24 C25 Fe2 C27 82.0(2)
C26 C25 Fe2 C24 -120.2(3)
C26 C25 Fe2 C30 119.1(2)
C24 C25 Fe2 C30 -120.8(2)
C23 C27 Fe2 C26 -118.0(3)
C26 C27 Fe2 C23 118.0(3)
C23 C27 Fe2 C32 123.2(2)
C26 C27 Fe2 C32 -118.7(2)
C23 C27 Fe2 C31 164.57(19)
C26 C27 Fe2 C31 -77.4(2)
C23 C27 Fe2 C28 81.7(2)
C26 C27 Fe2 C28 -160.3(2)
C23 C27 Fe2 C29 50.7(5)
C26 C27 Fe2 C29 168.7(4)
C23 C27 Fe2 C25 -80.4(2)
C26 C27 Fe2 C25 37.6(2)
C23 C27 Fe2 C24 -36.91(19)
C26 C27 Fe2 C24 81.1(2)
C23 C27 Fe2 C30 -165.2(4)
C26 C27 Fe2 C30 -47.2(5)
C25 C24 Fe2 C26 -37.15(19)
C23 C24 Fe2 C26 80.9(2)
C25 C24 Fe2 C23 -118.1(3)
C25 C24 Fe2 C32 -160.6(4)
C23 C24 Fe2 C32 -42.6(5)
C25 C24 Fe2 C31 42.6(5)
C23 C24 Fe2 C31 160.6(4)
C25 C24 Fe2 C28 163.6(2)
C23 C24 Fe2 C28 -78.4(2)
C25 C24 Fe2 C29 121.0(2)
C23 C24 Fe2 C29 -121.0(2)
C23 C24 Fe2 C25 118.1(3)
C25 C24 Fe2 C27 -81.5(2)
C23 C24 Fe2 C27 36.59(18)
C25 C24 Fe2 C30 78.2(2)
C23 C24 Fe2 C30 -163.8(2)
C31 C30 Fe2 C26 -76.2(3)
C29 C30 Fe2 C26 164.2(2)
C31 C30 Fe2 C23 167.5(4)
C29 C30 Fe2 C23 47.9(5)
C31 C30 Fe2 C32 37.6(2)
C29 C30 Fe2 C32 -82.1(2)
C29 C30 Fe2 C31 -119.6(3)
C31 C30 Fe2 C28 81.5(2)
C29 C30 Fe2 C28 -38.1(2)
C31 C30 Fe2 C29 119.6(3)
C31 C30 Fe2 C25 -118.4(2)
C29 C30 Fe2 C25 121.9(2)
C31 C30 Fe2 C27 -41.4(5)
C29 C30 Fe2 C27 -161.0(3)
C31 C30 Fe2 C24 -160.2(2)
C29 C30 Fe2 C24 80.1(2)
